data_1539757
loop_
_publ_author_name
'Chen, X.-H.'
'Chen, H.'
'Cao, L.Z.'
'Chen, Z.-J.'

_publ_section_title
;
 Synthesis and structure of superconductors, (Sr2-x Bix) (Ln2-y Cey) Cu2
 O8-d of T*phase
;
_journal_name_full 'Physica C (Amsterdam)'
_journal_page_first 342
_journal_page_last 346
_journal_volume 217
_journal_year 1993
_chemical_formula_sum 'Bi0.5 Ce0.85 Cu2 O8 Sr1.5 Y1.15'
_chemical_name_systematic '(Sr1.5 Bi0.5) (Y1.15 Ce0.85) Cu2 O8'
_space_group_IT_number 129
_symmetry_space_group_name_Hall 'P 4ab 2ab -1ab'
_symmetry_space_group_name_H-M 'P 4/n m m :1'
_cell_angle_alpha 90
_cell_angle_beta 90
_cell_angle_gamma 90
_cell_formula_units_Z 1
_cell_length_a 3.822
_cell_length_b 3.822
_cell_length_c 12.659
_cell_volume 184.919
_citation_journal_id_ASTM PHYCE6
_cod_data_source_file Chen_PHYCE6_1993_1732.cif
_cod_data_source_block Bi0.5Ce0.85Cu2O8Sr1.5Y1.15
_cod_original_cell_volume 184.9187
_cod_original_sg_symbol_Hall '-P 4a 2a (x-1/4,y+1/4,z)'
_cod_database_code 1539757

loop_
_symmetry_equiv_pos_as_xyz
x,y,z
-y+1/2,x+1/2,z
-x,-y,z
y+1/2,-x+1/2,z
x+1/2,-y+1/2,-z
y,x,-z
-x+1/2,y+1/2,-z
-y,-x,-z
-x+1/2,-y+1/2,-z
y,-x,-z
x+1/2,y+1/2,-z
-y,x,-z
-x,y,z
-y+1/2,-x+1/2,z
x,-y,z
y+1/2,x+1/2,z

loop_
_atom_site_label
_atom_site_type_symbol
_atom_site_fract_x
_atom_site_fract_y
_atom_site_fract_z
_atom_site_occupancy
_atom_site_U_iso_or_equiv
Sr1 Sr+2 0 0.5 0.402 0.75 0.0
Y1 Y+3 0 0.5 0.104 0.575 0.0
O2 O-2 0 0 0.229 1 0.0
Bi1 Bi+3 0 0.5 0.402 0.25 0.0
Cu1 Cu+2 0.5 0 0.25 1 0.0
O3 O-2 0 0 0 1 0.0
O1 O-2 0.5 0 0.429 1 0.0
Ce1 Ce+3 0 0.5 0.104 0.425 0.0
